data_8107651
loop_
_publ_author_name
'Li, Fenfang'

_publ_section_title
;
 Crystal structure of bis(dimethylammonium)
 poly[(\m4-1,1&#x2032;-(1,4-phenylenebis(methylene))bis(1H-pyrazole-3,5-dicarboxylato))-\k6
 O 1, N 2:O 2:O 3:O 1&#x2032;,N 2&#x2032;]nickel (II)], C22H26N6NiO8
;
_journal_issue 6
_journal_name_full 'Zeitschrift f\"ur Kristallographie - New Crystal Structures'
_journal_page_first 1027
_journal_page_last 1029
_journal_paper_doi 10.1515/ncrs-2023-0120
_journal_volume 238
_journal_year 2023
_chemical_formula_sum 'C22 H26 N6 Ni O8'
_chemical_formula_weight 561.20
_space_group_crystal_system monoclinic
_space_group_IT_number 14
_space_group_name_Hall '-P 2yn'
_space_group_name_H-M_alt 'P 1 21/n 1'
_atom_sites_solution_hydrogens mixed
_cell_angle_alpha 90
_cell_angle_beta 116.5552(19)
_cell_angle_gamma 90
_cell_formula_units_Z 2
_cell_length_a 10.9372(7)
_cell_length_b 10.4567(6)
_cell_length_c 11.7618(7)
_cell_measurement_reflns_used 4520
_cell_measurement_temperature 297(2)
_cell_measurement_theta_max 26.70
_cell_measurement_theta_min 2.85
_cell_volume 1203.25(13)
_computing_cell_refinement 'Bruker SAINT [1]'
_computing_data_collection 'SMART  (Bruker, 2002)[1]'
_computing_data_reduction 'Bruker SAINT [1]'
_computing_molecular_graphics 'Bruker SHELXTL'
_computing_publication_material 'Bruker SHELXTL'
_computing_structure_refinement 'SHELXL-2014/7 (Sheldrick, 2014)[4]'
_computing_structure_solution 'SHELXS-97 (Sheldrick 2008)[2-3]'
_diffrn_ambient_temperature 297(2)
_diffrn_measured_fraction_theta_full 0.995
_diffrn_measured_fraction_theta_max 0.995
_diffrn_measurement_device_type 'Bruker APEX-II CCD'
_diffrn_measurement_method '\f and \w scans'
_diffrn_radiation_type MoK\a
_diffrn_radiation_wavelength 0.71073
_diffrn_reflns_av_R_equivalents 0.0382
_diffrn_reflns_av_unetI/netI 0.0343
_diffrn_reflns_Laue_measured_fraction_full 0.995
_diffrn_reflns_Laue_measured_fraction_max 0.995
_diffrn_reflns_limit_h_max 13
_diffrn_reflns_limit_h_min -13
_diffrn_reflns_limit_k_max 12
_diffrn_reflns_limit_k_min -12
_diffrn_reflns_limit_l_max 13
_diffrn_reflns_limit_l_min -14
_diffrn_reflns_number 8833
_diffrn_reflns_point_group_measured_fraction_full 0.995
_diffrn_reflns_point_group_measured_fraction_max 0.995
_diffrn_reflns_theta_full 25.048
_diffrn_reflns_theta_max 25.048
_diffrn_reflns_theta_min 2.851
_exptl_absorpt_coefficient_mu 0.867
_exptl_absorpt_correction_T_max 0.7754
_exptl_absorpt_correction_T_min 0.6632
_exptl_absorpt_correction_type multi-scan
_exptl_absorpt_process_details '<i>SADABS</i> (Bruker,2000)'
_exptl_crystal_colour green
_exptl_crystal_density_diffrn 1.549
_exptl_crystal_density_method 'not measured'
_exptl_crystal_description block
_exptl_crystal_F_000 584
_exptl_crystal_size_max 0.15
_exptl_crystal_size_mid 0.10
_exptl_crystal_size_min 0.10
_refine_diff_density_max 0.606
_refine_diff_density_min -0.530
_refine_diff_density_rms 0.075
_refine_ls_extinction_coef 0.0069(18)
_refine_ls_extinction_expression Fc^*^=kFc[1+0.001xFc^2^\l^3^/sin(2\q)]^-1/4^
_refine_ls_extinction_method 'SHELXL-2014/7 (Sheldrick 2014'
_refine_ls_goodness_of_fit_ref 0.947
_refine_ls_hydrogen_treatment constr
_refine_ls_matrix_type full
_refine_ls_number_parameters 172
_refine_ls_number_reflns 2113
_refine_ls_number_restraints 6
_refine_ls_restrained_S_all 0.977
_refine_ls_R_factor_all 0.0516
_refine_ls_R_factor_gt 0.0406
_refine_ls_shift/su_max 0.001
_refine_ls_shift/su_mean 0.000
_refine_ls_structure_factor_coef Fsqd
_refine_ls_weighting_details 'w=1/[\s^2^(Fo^2^)+(0.0494P)^2^+3.0873P] where P=(Fo^2^+2Fc^2^)/3'
_refine_ls_weighting_scheme calc
_refine_ls_wR_factor_gt 0.1028
_refine_ls_wR_factor_ref 0.1089
_reflns_Friedel_coverage 0.000
_reflns_Friedel_fraction_full .
_reflns_Friedel_fraction_max .
_reflns_number_gt 1744
_reflns_number_total 2113
_reflns_threshold_expression 'I > 2\s(I)'
_cod_data_source_file suppl_j_ncrs-2023-0120_suppl_001.cif
_cod_data_source_block 1
_cod_original_sg_symbol_H-M 'P 21/n'
_cod_database_code 8107651
_shelx_space_group_comment
;
The symmetry employed for this shelxl refinement is uniquely defined
by the following loop, which should always be used as a source of
symmetry information in preference to the above space-group names.
They are only intended as comments.
;
_shelx_estimated_absorpt_t_min 0.820
_shelx_estimated_absorpt_t_max 0.934
_publcif_funding_html
;
;

loop_
_space_group_symop_operation_xyz
'x, y, z'
'-x+1/2, y+1/2, -z+1/2'
'-x, -y, -z'
'x-1/2, -y-1/2, z-1/2'

loop_
_atom_site_label
_atom_site_type_symbol
_atom_site_fract_x
_atom_site_fract_y
_atom_site_fract_z
_atom_site_U_iso_or_equiv
_atom_site_adp_type
_atom_site_occupancy
_atom_site_site_symmetry_order
_atom_site_calc_flag
_atom_site_refinement_flags_posn
_atom_site_refinement_flags_adp
_atom_site_refinement_flags_occupancy
_atom_site_disorder_assembly
_atom_site_disorder_group
Ni1 Ni 0.5000 0.5000 0.0000 0.0177(2) Uani 1 2 d S . P . .
O1 O 0.5908(2) 0.3932(2) 0.1646(2) 0.0281(5) Uani 1 1 d . . . . .
O2 O 0.4348(3) 0.3483(3) 0.2317(3) 0.0672(11) Uani 1 1 d . . . . .
O3 O 0.8762(2) -0.0936(2) 0.5639(2) 0.0250(5) Uani 1 1 d . . . . .
O4 O 0.6731(3) -0.0846(3) 0.5641(3) 0.0454(7) Uani 1 1 d . . . . .
N1 N 0.7751(3) 0.2178(2) 0.3484(2) 0.0217(6) Uani 1 1 d . . . . .
N2 N 0.8274(3) 0.1169(2) 0.4248(2) 0.0205(6) Uani 1 1 d . . . . .
C1 C 0.7262(3) 0.0684(3) 0.4468(3) 0.0231(7) Uani 1 1 d . . . . .
C2 C 0.6078(3) 0.1396(3) 0.3832(3) 0.0288(8) Uani 1 1 d . . . . .
H2 H 0.5235 0.1256 0.3826 0.035 Uiso 1 1 calc R U . . .
C3 C 0.6406(3) 0.2353(3) 0.3212(3) 0.0257(7) Uani 1 1 d . . . . .
C4 C 0.8675(3) 0.2956(3) 0.3171(3) 0.0251(7) Uani 1 1 d . . . . .
H4A H 0.8163 0.3326 0.2333 0.030 Uiso 1 1 calc R U . . .
H4B H 0.9377 0.2409 0.3142 0.030 Uiso 1 1 calc R U . . .
C5 C 0.9352(3) 0.4021(3) 0.4119(3) 0.0260(7) Uani 1 1 d . . . . .
C6 C 1.0686(4) 0.3876(3) 0.5069(4) 0.0360(9) Uani 1 1 d . . . . .
H6 H 1.1156 0.3121 0.5119 0.043 Uiso 1 1 calc R U . . .
C7 C 0.8682(4) 0.5159(3) 0.4063(3) 0.0352(9) Uani 1 1 d . . . . .
H7 H 0.7793 0.5276 0.3432 0.042 Uiso 1 1 calc R U . . .
C8 C 0.7603(3) -0.0458(3) 0.5310(3) 0.0257(7) Uani 1 1 d . . . . .
C9 C 0.5479(4) 0.3355(3) 0.2314(3) 0.0318(8) Uani 1 1 d . . . . .
C10 C 0.0973(8) 0.2709(9) 0.1756(8) 0.123(3) Uani 1 1 d . U . . .
H10A H 0.0849 0.3310 0.1096 0.184 Uiso 1 1 calc R U . . .
H10B H 0.1088 0.3163 0.2507 0.184 Uiso 1 1 calc R U . . .
H10C H 0.0186 0.2164 0.1480 0.184 Uiso 1 1 calc R U . . .
N3 N 0.2193(5) 0.1928(5) 0.2041(5) 0.0853(17) Uani 1 1 d . . . . .
H3A H 0.2520 0.1588 0.2845 0.128 Uiso 1 1 d R U . . .
H3B H 0.2827 0.2498 0.2028 0.128 Uiso 1 1 d R U . . .
C11 C 0.2124(12) 0.0857(9) 0.1203(8) 0.157(4) Uani 1 1 d . . . . .
H11A H 0.1378 0.0305 0.1095 0.236 Uiso 1 1 calc R U . . .
H11B H 0.2964 0.0384 0.1577 0.236 Uiso 1 1 calc R U . . .
H11C H 0.1983 0.1183 0.0391 0.236 Uiso 1 1 calc R U . . .

loop_
_atom_site_aniso_label
_atom_site_aniso_U_11
_atom_site_aniso_U_22
_atom_site_aniso_U_33
_atom_site_aniso_U_23
_atom_site_aniso_U_13
_atom_site_aniso_U_12
Ni1 0.0156(3) 0.0165(3) 0.0184(3) 0.0018(2) 0.0053(2) 0.0003(2)
O1 0.0238(12) 0.0309(13) 0.0258(12) 0.0123(10) 0.0076(10) 0.0028(10)
O2 0.0409(18) 0.084(2) 0.089(2) 0.059(2) 0.0404(18) 0.0333(16)
O3 0.0230(12) 0.0214(11) 0.0295(12) 0.0048(9) 0.0109(10) 0.0030(9)
O4 0.0315(14) 0.0528(17) 0.0571(18) 0.0294(14) 0.0245(13) 0.0064(12)
N1 0.0230(14) 0.0190(13) 0.0223(14) 0.0023(11) 0.0095(11) 0.0005(11)
N2 0.0212(14) 0.0183(13) 0.0192(13) 0.0019(10) 0.0065(11) 0.0024(10)
C1 0.0233(17) 0.0250(17) 0.0209(16) 0.0018(13) 0.0099(14) -0.0016(13)
C2 0.0217(17) 0.0350(19) 0.0302(18) 0.0090(15) 0.0119(15) 0.0023(14)
C3 0.0197(17) 0.0308(18) 0.0259(17) 0.0056(14) 0.0095(14) 0.0021(13)
C4 0.0259(17) 0.0240(17) 0.0268(17) 0.0035(14) 0.0130(14) -0.0007(13)
C5 0.0284(18) 0.0207(16) 0.0292(18) 0.0031(14) 0.0131(15) -0.0034(14)
C6 0.031(2) 0.0227(18) 0.045(2) 0.0013(16) 0.0090(17) 0.0041(15)
C7 0.0263(18) 0.0275(19) 0.036(2) 0.0013(16) -0.0002(15) 0.0006(14)
C8 0.0258(18) 0.0256(16) 0.0241(17) 0.0021(14) 0.0096(14) -0.0037(14)
C9 0.0268(19) 0.0337(19) 0.0334(19) 0.0110(16) 0.0121(16) 0.0058(15)
C10 0.114(4) 0.154(4) 0.117(4) 0.029(3) 0.067(3) 0.014(3)
N3 0.064(3) 0.125(4) 0.075(3) 0.055(3) 0.038(3) 0.020(3)
C11 0.250(12) 0.137(8) 0.075(5) 0.000(5) 0.064(7) 0.013(8)

loop_
_atom_type_symbol
_atom_type_description
_atom_type_scat_dispersion_real
_atom_type_scat_dispersion_imag
_atom_type_scat_source
C C 0.0033 0.0016 'International Tables Vol C Tables 4.2.6.8 and 6.1.1.4'
H H 0.0000 0.0000 'International Tables Vol C Tables 4.2.6.8 and 6.1.1.4'
N N 0.0061 0.0033 'International Tables Vol C Tables 4.2.6.8 and 6.1.1.4'
O O 0.0106 0.0060 'International Tables Vol C Tables 4.2.6.8 and 6.1.1.4'
Ni Ni 0.3393 1.1124 'International Tables Vol C Tables 4.2.6.8 and 6.1.1.4'

loop_
_geom_angle_atom_site_label_1
_geom_angle_atom_site_label_2
_geom_angle_atom_site_label_3
_geom_angle
_geom_angle_site_symmetry_1
_geom_angle_site_symmetry_3
O1 Ni1 O1 180.0 3_665 .
O1 Ni1 O3 88.06(9) 3_665 4_565
O1 Ni1 O3 91.94(9) . 4_565
O1 Ni1 O3 91.94(9) 3_665 2_655
O1 Ni1 O3 88.06(9) . 2_655
O3 Ni1 O3 180.00(10) 4_565 2_655
O1 Ni1 N2 87.39(9) 3_665 4_565
O1 Ni1 N2 92.61(9) . 4_565
O3 Ni1 N2 79.38(9) 4_565 4_565
O3 Ni1 N2 100.62(9) 2_655 4_565
O1 Ni1 N2 92.61(9) 3_665 2_655
O1 Ni1 N2 87.39(9) . 2_655
O3 Ni1 N2 100.62(9) 4_565 2_655
O3 Ni1 N2 79.38(9) 2_655 2_655
N2 Ni1 N2 180.00(11) 4_565 2_655
C9 O1 Ni1 134.3(2) . .
C8 O3 Ni1 115.9(2) . 2_645
N2 N1 C3 110.8(3) . .
N2 N1 C4 118.0(3) . .
C3 N1 C4 130.9(3) . .
N1 N2 C1 106.6(2) . .
N1 N2 Ni1 141.4(2) . 2_645
C1 N2 Ni1 111.4(2) . 2_645
N2 C1 C2 110.2(3) . .
N2 C1 C8 116.7(3) . .
C2 C1 C8 133.2(3) . .
C3 C2 C1 105.9(3) . .
C3 C2 H2 127.1 . .
C1 C2 H2 127.1 . .
N1 C3 C2 106.6(3) . .
N1 C3 C9 124.8(3) . .
C2 C3 C9 128.4(3) . .
N1 C4 C5 112.8(3) . .
N1 C4 H4A 109.0 . .
C5 C4 H4A 109.0 . .
N1 C4 H4B 109.0 . .
C5 C4 H4B 109.0 . .
H4A C4 H4B 107.8 . .
C7 C5 C6 118.3(3) . .
C7 C5 C4 121.5(3) . .
C6 C5 C4 120.2(3) . .
C7 C6 C5 120.9(3) 3_766 .
C7 C6 H6 119.6 3_766 .
C5 C6 H6 119.6 . .
C6 C7 C5 120.9(3) 3_766 .
C6 C7 H7 119.6 3_766 .
C5 C7 H7 119.6 . .
O4 C8 O3 125.7(3) . .
O4 C8 C1 118.0(3) . .
O3 C8 C1 116.3(3) . .
O1 C9 O2 127.5(3) . .
O1 C9 C3 117.1(3) . .
O2 C9 C3 115.5(3) . .
N3 C10 H10A 109.5 . .
N3 C10 H10B 109.5 . .
H10A C10 H10B 109.5 . .
N3 C10 H10C 109.5 . .
H10A C10 H10C 109.5 . .
H10B C10 H10C 109.5 . .
C11 N3 C10 120.0(7) . .
C11 N3 H3A 105.9 . .
C10 N3 H3A 110.2 . .
C11 N3 H3B 107.2 . .
C10 N3 H3B 104.5 . .
H3A N3 H3B 108.6 . .
N3 C11 H11A 109.5 . .
N3 C11 H11B 109.5 . .
H11A C11 H11B 109.5 . .
N3 C11 H11C 109.5 . .
H11A C11 H11C 109.5 . .
H11B C11 H11C 109.5 . .

loop_
_geom_bond_atom_site_label_1
_geom_bond_atom_site_label_2
_geom_bond_distance
_geom_bond_site_symmetry_2
Ni1 O1 2.065(2) 3_665
Ni1 O1 2.065(2) .
Ni1 O3 2.065(2) 4_565
Ni1 O3 2.065(2) 2_655
Ni1 N2 2.085(2) 4_565
Ni1 N2 2.085(2) 2_655
O1 C9 1.238(4) .
O2 C9 1.245(4) .
O3 C8 1.253(4) .
O3 Ni1 2.065(2) 2_645
O4 C8 1.248(4) .
N1 N2 1.337(3) .
N1 C3 1.371(4) .
N1 C4 1.468(4) .
N2 C1 1.343(4) .
N2 Ni1 2.085(2) 2_645
C1 C2 1.388(5) .
C1 C8 1.489(5) .
C2 C3 1.376(5) .
C2 H2 0.9300 .
C3 C9 1.511(5) .
C4 C5 1.514(4) .
C4 H4A 0.9700 .
C4 H4B 0.9700 .
C5 C7 1.385(5) .
C5 C6 1.393(5) .
C6 C7 1.381(5) 3_766
C6 H6 0.9300 .
C7 C6 1.381(5) 3_766
C7 H7 0.9300 .
C10 N3 1.470(8) .
C10 H10A 0.9600 .
C10 H10B 0.9600 .
C10 H10C 0.9600 .
N3 C11 1.471(9) .
N3 H3A 0.9195 .
N3 H3B 0.9194 .
C11 H11A 0.9600 .
C11 H11B 0.9600 .
C11 H11C 0.9600 .

loop_
_geom_hbond_atom_site_label_D
_geom_hbond_atom_site_label_H
_geom_hbond_atom_site_label_A
_geom_hbond_distance_DH
_geom_hbond_distance_HA
_geom_hbond_distance_DA
_geom_hbond_angle_DHA
_geom_hbond_site_symmetry_A
C2 H2 O4 0.93 2.53 3.443(4) 166.8 3_656
C4 H4A O1 0.97 2.31 2.926(4) 120.3 .
C4 H4B O3 0.97 2.44 3.282(4) 144.7 3_756
N3 H3A O4 0.92 1.77 2.689(5) 174.2 3_656
N3 H3B O2 0.92 1.85 2.760(6) 168.0 .

loop_
_geom_torsion_atom_site_label_1
_geom_torsion_atom_site_label_2
_geom_torsion_atom_site_label_3
_geom_torsion_atom_site_label_4
_geom_torsion
_geom_torsion_site_symmetry_1
_geom_torsion_site_symmetry_2
_geom_torsion_site_symmetry_3
_geom_torsion_site_symmetry_4
C3 N1 N2 C1 0.3(3) . . . .
C4 N1 N2 C1 175.2(3) . . . .
C3 N1 N2 Ni1 169.8(3) . . . 2_645
C4 N1 N2 Ni1 -15.3(4) . . . 2_645
N1 N2 C1 C2 0.0(4) . . . .
Ni1 N2 C1 C2 -173.0(2) 2_645 . . .
N1 N2 C1 C8 -179.8(3) . . . .
Ni1 N2 C1 C8 7.2(3) 2_645 . . .
N2 C1 C2 C3 -0.4(4) . . . .
C8 C1 C2 C3 179.4(3) . . . .
N2 N1 C3 C2 -0.5(4) . . . .
C4 N1 C3 C2 -174.6(3) . . . .
N2 N1 C3 C9 -176.2(3) . . . .
C4 N1 C3 C9 9.8(5) . . . .
C1 C2 C3 N1 0.5(4) . . . .
C1 C2 C3 C9 175.9(3) . . . .
N2 N1 C4 C5 -88.6(3) . . . .
C3 N1 C4 C5 85.0(4) . . . .
N1 C4 C5 C7 -80.9(4) . . . .
N1 C4 C5 C6 99.8(4) . . . .
C7 C5 C6 C7 0.5(6) . . . 3_766
C4 C5 C6 C7 179.8(3) . . . 3_766
C6 C5 C7 C6 -0.5(6) . . . 3_766
C4 C5 C7 C6 -179.8(3) . . . 3_766
Ni1 O3 C8 O4 -176.7(3) 2_645 . . .
Ni1 O3 C8 C1 2.2(4) 2_645 . . .
N2 C1 C8 O4 172.5(3) . . . .
C2 C1 C8 O4 -7.3(6) . . . .
N2 C1 C8 O3 -6.6(4) . . . .
C2 C1 C8 O3 173.7(3) . . . .
Ni1 O1 C9 O2 -17.0(6) . . . .
Ni1 O1 C9 C3 161.4(2) . . . .
N1 C3 C9 O1 10.7(5) . . . .
C2 C3 C9 O1 -164.0(4) . . . .
N1 C3 C9 O2 -170.8(4) . . . .
C2 C3 C9 O2 14.6(6) . . . .
